data_4085315
loop_
_publ_author_name
'Melikyan, Gagik G.'
'Hughes, Rhoda'
'Rivas, Bianca'
'Duncan, Kellyanne'
'Sahakyan, Nare'

_publ_section_title
;
 Assembling Contiguous Quaternary Carbon Atoms: Regio- and Stereoselective
 Rearrangements in Cobalt-Directed Radical Reactions of 1,4-Enynes
;
_journal_issue 1
_journal_name_full Organometallics
_journal_page_first 242
_journal_paper_doi 10.1021/om501096x
_journal_volume 34
_journal_year 2015
_chemical_formula_moiety 'C34 H38 Co4 O12 Si2'
_chemical_formula_sum 'C34 H38 Co4 O12 Si2'
_chemical_formula_weight 930.54
_chemical_name_systematic
;
 ?
;
_space_group_crystal_system triclinic
_space_group_IT_number 2
_space_group_name_Hall '-P 1'
_space_group_name_H-M_alt 'P -1'
_symmetry_space_group_name_Hall '-P 1'
_symmetry_space_group_name_H-M 'P -1'
_atom_sites_solution_hydrogens difmap
_atom_sites_solution_primary direct
_audit_creation_date 2013-11-19
_audit_creation_method
;
Olex2 1.2-beta
(compiled 2013.11.15 svn.r2834 for OlexSys, GUI svn.r4709)
;
_cell_angle_alpha 93.1560(10)
_cell_angle_beta 95.5740(10)
_cell_angle_gamma 114.5610(8)
_cell_formula_units_Z 1
_cell_length_a 8.1999(6)
_cell_length_b 9.5531(7)
_cell_length_c 14.6985(11)
_cell_measurement_reflns_used 9937
_cell_measurement_temperature 110(2)
_cell_measurement_theta_max 31.024
_cell_measurement_theta_min 2.357
_cell_volume 1036.46(13)
_computing_cell_refinement 'SAINT v8.32B (Bruker, 2013)'
_computing_data_collection 'APEX2 v2013.2-4 (Bruker, 2013)'
_computing_data_reduction 'SAINT v8.32B (Bruker, 2013)'
_computing_molecular_graphics 'Olex2 (Dolomanov et al., 2009)'
_computing_publication_material 'Olex2 (Dolomanov et al., 2009)'
_computing_structure_refinement 'ShelXL (Sheldrick, 2008)'
_computing_structure_solution 'XT (Sheldrick, 2008)'
_diffrn_ambient_temperature 110(2)
_diffrn_detector_area_resol_mean 512
_diffrn_measured_fraction_theta_full 0.998
_diffrn_measured_fraction_theta_max 0.998
_diffrn_measurement_device_type 'Bruker APEX-II CCD'
_diffrn_measurement_method '\f and \w scans'
_diffrn_radiation_monochromator graphite
_diffrn_radiation_type MoK\a
_diffrn_radiation_wavelength 0.71073
_diffrn_reflns_av_R_equivalents 0.0206
_diffrn_reflns_av_unetI/netI 0.0220
_diffrn_reflns_Laue_measured_fraction_full 0.998
_diffrn_reflns_Laue_measured_fraction_max 0.998
_diffrn_reflns_limit_h_max 10
_diffrn_reflns_limit_h_min -10
_diffrn_reflns_limit_k_max 12
_diffrn_reflns_limit_k_min -12
_diffrn_reflns_limit_l_max 19
_diffrn_reflns_limit_l_min -19
_diffrn_reflns_number 13660
_diffrn_reflns_point_group_measured_fraction_full 0.998
_diffrn_reflns_point_group_measured_fraction_max 0.998
_diffrn_reflns_theta_full 26.000
_diffrn_reflns_theta_max 27.484
_diffrn_reflns_theta_min 2.357
_diffrn_source 'fine-focus sealed tube'
_diffrn_standards_number 0
_exptl_absorpt_coefficient_mu 1.685
_exptl_absorpt_correction_T_max 0.9673
_exptl_absorpt_correction_T_min 0.7415
_exptl_absorpt_correction_type multi-scan
_exptl_absorpt_process_details
;
SADABS-2012/1 (Bruker,2012) was used for absorption correction.
wR2(int) was 0.0550 before and 0.0320 after correction.
The Ratio of minimum to maximum transmission is 0.7666.
The \l/2 correction factor is 0.0015.
;
_exptl_crystal_colour red
_exptl_crystal_colour_primary red
_exptl_crystal_density_diffrn 1.491
_exptl_crystal_description needle
_exptl_crystal_F_000 474
_exptl_crystal_recrystallization_method
'The material was recrystallised by vapor diffusion using a mixture of methanol and pentane.'
_exptl_crystal_size_max 0.677
_exptl_crystal_size_mid 0.251
_exptl_crystal_size_min 0.168
_refine_diff_density_max 0.502
_refine_diff_density_min -0.217
_refine_diff_density_rms 0.065
_refine_ls_extinction_method none
_refine_ls_goodness_of_fit_ref 1.030
_refine_ls_hydrogen_treatment mixed
_refine_ls_matrix_type full
_refine_ls_number_parameters 299
_refine_ls_number_reflns 4759
_refine_ls_number_restraints 96
_refine_ls_restrained_S_all 1.021
_refine_ls_R_factor_all 0.0298
_refine_ls_R_factor_gt 0.0256
_refine_ls_shift/su_max 0.012
_refine_ls_shift/su_mean 0.000
_refine_ls_structure_factor_coef Fsqd
_refine_ls_weighting_details 'w=1/[\s^2^(Fo^2^)+(0.0420P)^2^+0.2333P] where P=(Fo^2^+2Fc^2^)/3'
_refine_ls_weighting_scheme calc
_refine_ls_wR_factor_gt 0.0650
_refine_ls_wR_factor_ref 0.0679
_reflns_Friedel_coverage 0.000
_reflns_number_gt 4252
_reflns_number_total 4759
_reflns_threshold_expression 'I > 2\s(I)'
_cod_data_source_file om501096x_si_002.cif
_cod_data_source_block rh-99
_cod_database_code 4085315
_shelxl_version_number 2013-4
_shelx_space_group_comment
;
The symmetry employed for this shelxl refinement is uniquely defined
by the following loop, which should always be used as a source of
symmetry information in preference to the above space-group names.
They are only intended as comments.
;
_shelx_estimated_absorpt_t_max 0.765
_shelx_estimated_absorpt_t_min 0.395
_olex2_refinement_description
;
1. Restrained distances
 C10-H10B = C10-H10C = C10-H10A = C9-H9A = C9-H9C = C9-H9B
 0.998 with sigma of 0.005
 C11-H11B = C11-H11C = C11-H11A
 0.998 with sigma of 0.005
 C6-H6A = C6-H6C = C6-H6B = C3-H3A = C3-H3B = C3-H3C
 0.998 with sigma of 0.005
 C4-H4
 0.995 with sigma of 0.005
 C1-H1B = C1-H1A = C1-H1C
 0.995 with sigma of 0.005
2. Rigid bond restraints
 All non-hydrogen atoms
 with sigma for 1-2 distances of 0.01 and sigma for 1-3 distances of 0.01
3. Uiso/Uaniso restraints and constraints
Uiso(H10B) = Uiso(H10A) = Uiso(H10C) = Uiso(H9C) = Uiso(H9B) = Uiso(H9A)
Uiso(H11B) = Uiso(H11A) = Uiso(H11C)
Uiso(H6C) = Uiso(H6B) = Uiso(H6A) = Uiso(H3A) = Uiso(H3B) = Uiso(H3C)
;

loop_
_space_group_symop_operation_xyz
'x, y, z'
'-x, -y, -z'

loop_
_atom_site_label
_atom_site_type_symbol
_atom_site_fract_x
_atom_site_fract_y
_atom_site_fract_z
_atom_site_U_iso_or_equiv
_atom_site_adp_type
_atom_site_occupancy
_atom_site_site_symmetry_order
_atom_site_calc_flag
_atom_site_refinement_flags_posn
_atom_site_refinement_flags_adp
Co01 Co 0.35255(3) 0.48147(2) 0.27837(2) 0.01793(7) Uani 1 1 d . U
Co02 Co 0.06615(3) 0.36050(2) 0.17191(2) 0.01935(7) Uani 1 1 d . U
Si1 Si 0.30252(6) 0.12660(5) 0.16987(3) 0.01977(10) Uani 1 1 d . U
O1 O 0.58387(18) 0.42622(15) 0.42345(9) 0.0347(3) Uani 1 1 d . U
O3 O 0.59789(17) 0.64552(16) 0.14600(9) 0.0387(3) Uani 1 1 d . U
O5 O 0.19870(19) 0.47105(18) -0.00236(9) 0.0428(3) Uani 1 1 d . U
O2 O 0.2905(2) 0.73111(15) 0.37290(11) 0.0443(4) Uani 1 1 d . U
O4 O -0.1073(2) 0.55859(17) 0.23221(10) 0.0430(3) Uani 1 1 d . U
O6 O -0.24948(17) 0.07063(16) 0.10723(10) 0.0432(3) Uani 1 1 d . U
C7 C 0.13349(19) 0.29334(16) 0.28819(10) 0.0179(3) Uani 1 1 d . U
C8 C 0.22237(19) 0.26336(16) 0.22316(10) 0.0178(3) Uani 1 1 d . U
C2 C -0.0695(2) -0.01666(17) 0.45495(10) 0.0192(3) Uani 1 1 d . U
C5 C 0.03384(19) 0.22891(17) 0.36491(10) 0.0185(3) Uani 1 1 d . U
C4 C 0.0231(2) 0.09018(17) 0.38463(10) 0.0189(3) Uani 1 1 d D U
C14 C 0.5063(2) 0.58065(19) 0.19659(11) 0.0251(3) Uani 1 1 d . U
C12 C 0.4996(2) 0.45242(18) 0.36680(11) 0.0244(3) Uani 1 1 d . U
C6 C -0.0420(2) 0.3278(2) 0.41226(12) 0.0262(3) Uani 1 1 d D U
C9 C 0.4246(3) 0.2118(2) 0.07204(12) 0.0297(4) Uani 1 1 d D U
C3 C -0.2458(2) -0.0091(2) 0.47713(12) 0.0261(3) Uani 1 1 d D U
C15 C -0.0408(2) 0.4834(2) 0.20783(11) 0.0281(3) Uani 1 1 d . U
C1 C -0.1271(2) -0.18253(18) 0.40886(11) 0.0266(3) Uani 1 1 d D U
C17 C -0.1299(2) 0.1848(2) 0.13031(11) 0.0278(3) Uani 1 1 d . U
C16 C 0.1490(2) 0.4279(2) 0.06455(12) 0.0284(4) Uani 1 1 d . U
C13 C 0.3155(2) 0.63565(19) 0.33675(12) 0.0268(3) Uani 1 1 d . U
C11 C 0.4576(3) 0.0932(2) 0.25877(13) 0.0327(4) Uani 1 1 d D U
C10 C 0.1044(3) -0.0614(2) 0.12901(14) 0.0337(4) Uani 1 1 d D U
H9A H 0.468(3) 0.138(2) 0.0439(14) 0.049(3) Uiso 1 1 d D .
H9B H 0.5338(19) 0.3092(15) 0.0945(15) 0.049(3) Uiso 1 1 d D .
H9C H 0.344(3) 0.231(3) 0.0244(12) 0.049(3) Uiso 1 1 d D .
H10A H 0.146(3) -0.139(2) 0.1062(15) 0.049(3) Uiso 1 1 d D .
H10B H 0.031(3) -0.104(2) 0.1792(11) 0.049(3) Uiso 1 1 d D .
H10C H 0.023(3) -0.049(3) 0.0787(11) 0.049(3) Uiso 1 1 d D .
H11A H 0.400(3) 0.059(3) 0.3151(9) 0.048(4) Uiso 1 1 d D .
H11B H 0.492(3) 0.0112(19) 0.2348(15) 0.048(4) Uiso 1 1 d D .
H11C H 0.5702(18) 0.1905(15) 0.2748(15) 0.048(4) Uiso 1 1 d D .
H3A H -0.233(3) 0.0835(17) 0.5172(13) 0.047(3) Uiso 1 1 d D .
H3B H -0.317(3) -0.1007(16) 0.5084(14) 0.047(3) Uiso 1 1 d D .
H3C H -0.323(3) -0.009(3) 0.4204(9) 0.047(3) Uiso 1 1 d D .
H6A H -0.094(3) 0.287(2) 0.4687(9) 0.047(3) Uiso 1 1 d D .
H6B H 0.055(2) 0.4328(12) 0.4327(15) 0.047(3) Uiso 1 1 d D .
H6C H -0.140(2) 0.339(3) 0.3720(13) 0.047(3) Uiso 1 1 d D .
H4 H 0.086(2) 0.0469(18) 0.3454(10) 0.016(4) Uiso 1 1 d D .
H1A H -0.217(2) -0.201(2) 0.3539(8) 0.027(5) Uiso 1 1 d D .
H1B H -0.186(2) -0.2586(17) 0.4520(10) 0.034(5) Uiso 1 1 d D .
H1C H -0.0225(19) -0.198(2) 0.3893(14) 0.038(6) Uiso 1 1 d D .

loop_
_atom_site_aniso_label
_atom_site_aniso_U_11
_atom_site_aniso_U_22
_atom_site_aniso_U_33
_atom_site_aniso_U_23
_atom_site_aniso_U_13
_atom_site_aniso_U_12
Co01 0.01703(11) 0.01742(11) 0.01802(11) 0.00220(8) 0.00293(8) 0.00583(8)
Co02 0.01894(11) 0.02410(12) 0.01619(11) 0.00386(8) 0.00215(8) 0.01012(9)
Si1 0.0220(2) 0.0205(2) 0.0178(2) 0.00168(16) 0.00493(16) 0.00950(17)
O1 0.0351(7) 0.0347(7) 0.0310(7) 0.0010(5) -0.0083(5) 0.0145(6)
O3 0.0300(7) 0.0465(8) 0.0373(7) 0.0164(6) 0.0115(6) 0.0110(6)
O5 0.0411(8) 0.0640(9) 0.0285(7) 0.0205(7) 0.0103(6) 0.0244(7)
O2 0.0421(8) 0.0301(7) 0.0595(9) -0.0094(6) 0.0104(7) 0.0150(6)
O4 0.0502(8) 0.0533(9) 0.0408(8) -0.0009(7) 0.0000(6) 0.0389(7)
O6 0.0257(7) 0.0436(8) 0.0495(8) -0.0143(7) -0.0011(6) 0.0077(6)
C7 0.0172(7) 0.0172(7) 0.0175(7) 0.0019(5) -0.0007(5) 0.0063(5)
C8 0.0179(7) 0.0182(7) 0.0159(7) 0.0024(5) 0.0007(5) 0.0065(5)
C2 0.0199(7) 0.0170(7) 0.0169(7) 0.0014(5) 0.0029(6) 0.0040(6)
C5 0.0178(7) 0.0208(7) 0.0149(7) 0.0001(5) 0.0021(5) 0.0066(6)
C4 0.0190(7) 0.0203(7) 0.0147(7) 0.0006(5) 0.0031(5) 0.0057(6)
C14 0.0220(8) 0.0268(8) 0.0260(8) 0.0060(6) 0.0039(6) 0.0093(6)
C12 0.0223(8) 0.0213(7) 0.0248(8) -0.0009(6) 0.0015(6) 0.0053(6)
C6 0.0317(9) 0.0275(8) 0.0257(8) 0.0060(7) 0.0126(7) 0.0164(7)
C9 0.0342(9) 0.0330(9) 0.0245(8) 0.0041(7) 0.0131(7) 0.0148(7)
C3 0.0196(7) 0.0308(8) 0.0260(8) 0.0080(7) 0.0060(6) 0.0075(6)
C15 0.0306(9) 0.0340(9) 0.0233(8) 0.0050(7) -0.0008(7) 0.0179(7)
C1 0.0339(9) 0.0182(7) 0.0188(7) -0.0003(6) 0.0009(6) 0.0031(7)
C17 0.0227(8) 0.0363(9) 0.0243(8) -0.0016(7) 0.0030(6) 0.0132(7)
C16 0.0257(8) 0.0369(9) 0.0246(8) 0.0087(7) 0.0024(6) 0.0148(7)
C13 0.0244(8) 0.0222(8) 0.0311(9) 0.0010(7) 0.0050(7) 0.0071(6)
C11 0.0380(10) 0.0424(10) 0.0287(9) 0.0067(8) 0.0059(7) 0.0271(9)
C10 0.0344(10) 0.0231(8) 0.0377(10) -0.0044(7) 0.0081(8) 0.0066(7)

loop_
_atom_type_symbol
_atom_type_description
_atom_type_scat_dispersion_real
_atom_type_scat_dispersion_imag
_atom_type_scat_source
C C 0.0033 0.0016 'International Tables Vol C Tables 4.2.6.8 and 6.1.1.4'
H H 0.0000 0.0000 'International Tables Vol C Tables 4.2.6.8 and 6.1.1.4'
Co Co 0.3494 0.9721 'International Tables Vol C Tables 4.2.6.8 and 6.1.1.4'
O O 0.0106 0.0060 'International Tables Vol C Tables 4.2.6.8 and 6.1.1.4'
Si Si 0.0817 0.0704 'International Tables Vol C Tables 4.2.6.8 and 6.1.1.4'

loop_
_geom_angle_atom_site_label_1
_geom_angle_atom_site_label_2
_geom_angle_atom_site_label_3
_geom_angle
_geom_angle_site_symmetry_3
C7 Co01 Co02 50.99(4) .
C7 Co01 C8 39.75(6) .
C8 Co01 Co02 51.48(4) .
C14 Co01 Co02 99.14(5) .
C14 Co01 C7 142.09(7) .
C14 Co01 C8 105.20(7) .
C12 Co01 Co02 146.16(5) .
C12 Co01 C7 97.22(7) .
C12 Co01 C8 97.67(6) .
C12 Co01 C14 102.98(7) .
C12 Co01 C13 100.39(8) .
C13 Co01 Co02 99.09(5) .
C13 Co01 C7 104.25(7) .
C13 Co01 C8 141.72(7) .
C13 Co01 C14 103.21(7) .
C7 Co02 Co01 51.02(4) .
C7 Co02 C8 39.73(6) .
C8 Co02 Co01 51.37(4) .
C15 Co02 Co01 99.24(5) .
C15 Co02 C7 103.14(7) .
C15 Co02 C8 140.88(7) .
C15 Co02 C16 104.97(8) .
C17 Co02 Co01 146.14(6) .
C17 Co02 C7 97.54(7) .
C17 Co02 C8 97.35(7) .
C17 Co02 C15 100.46(8) .
C17 Co02 C16 101.15(8) .
C16 Co02 Co01 99.99(5) .
C16 Co02 C7 142.53(7) .
C16 Co02 C8 105.33(7) .
C8 Si1 C9 109.27(7) .
C8 Si1 C11 108.50(7) .
C8 Si1 C10 109.35(8) .
C9 Si1 C11 110.14(9) .
C9 Si1 C10 110.39(9) .
C11 Si1 C10 109.16(10) .
Co02 C7 Co01 77.98(5) .
C8 C7 Co01 70.77(9) .
C8 C7 Co02 70.93(9) .
C8 C7 C5 143.13(14) .
C5 C7 Co01 133.57(10) .
C5 C7 Co02 132.93(11) .
Co01 C8 Co02 77.15(5) .
Si1 C8 Co01 132.03(8) .
Si1 C8 Co02 132.13(8) .
C7 C8 Co01 69.48(9) .
C7 C8 Co02 69.35(9) .
C7 C8 Si1 147.73(12) .
C4 C2 C2 109.45(14) 2_556
C4 C2 C3 113.98(13) .
C4 C2 C1 105.42(12) .
C3 C2 C2 111.53(15) 2_556
C3 C2 C1 105.58(13) .
C1 C2 C2 110.63(15) 2_556
C7 C5 C6 115.81(13) .
C4 C5 C7 116.13(13) .
C4 C5 C6 128.06(14) .
C5 C4 C2 132.83(14) .
O3 C14 Co01 177.37(15) .
O1 C12 Co01 175.91(15) .
O4 C15 Co02 178.34(16) .
O6 C17 Co02 176.40(17) .
O5 C16 Co02 178.86(16) .
O2 C13 Co01 179.29(16) .

loop_
_geom_bond_atom_site_label_1
_geom_bond_atom_site_label_2
_geom_bond_distance
_geom_bond_site_symmetry_2
Co01 Co02 2.4759(3) .
Co01 C7 1.9679(15) .
Co01 C8 1.9840(14) .
Co01 C14 1.8325(16) .
Co01 C12 1.7981(17) .
Co01 C13 1.8114(16) .
Co02 C7 1.9671(15) .
Co02 C8 1.9869(15) .
Co02 C15 1.8174(17) .
Co02 C17 1.7965(17) .
Co02 C16 1.8228(17) .
Si1 C8 1.8584(15) .
Si1 C9 1.8611(17) .
Si1 C11 1.8676(19) .
Si1 C10 1.8685(18) .
O1 C12 1.135(2) .
O3 C14 1.129(2) .
O5 C16 1.134(2) .
O2 C13 1.131(2) .
O4 C15 1.131(2) .
O6 C17 1.128(2) .
C7 C8 1.344(2) .
C7 C5 1.468(2) .
C2 C2 1.585(3) 2_556
C2 C4 1.520(2) .
C2 C3 1.542(2) .
C2 C1 1.546(2) .
C5 C4 1.341(2) .
C5 C6 1.505(2) .

loop_
_geom_torsion_atom_site_label_1
_geom_torsion_atom_site_label_2
_geom_torsion_atom_site_label_3
_geom_torsion_atom_site_label_4
_geom_torsion
_geom_torsion_site_symmetry_1
Co01 C7 C8 Co02 -83.53(4) .
Co01 C7 C8 Si1 138.2(2) .
Co01 C7 C5 C4 -118.43(15) .
Co01 C7 C5 C6 61.00(19) .
Co02 C7 C8 Co01 83.53(4) .
Co02 C7 C8 Si1 -138.2(2) .
Co02 C7 C5 C4 122.06(14) .
Co02 C7 C5 C6 -58.51(19) .
C7 C5 C4 C2 -178.02(14) .
C8 C7 C5 C4 2.3(3) .
C8 C7 C5 C6 -178.3(2) .
C2 C2 C4 C5 -93.5(2) 2_556
C5 C7 C8 Co01 -138.7(2) .
C5 C7 C8 Co02 137.7(2) .
C5 C7 C8 Si1 -0.5(4) .
C6 C5 C4 C2 2.6(3) .
C9 Si1 C8 Co01 -57.67(12) .
C9 Si1 C8 Co02 56.63(12) .
C9 Si1 C8 C7 179.4(2) .
C3 C2 C4 C5 32.1(2) .
C1 C2 C4 C5 147.46(17) .
C11 Si1 C8 Co01 62.43(13) .
C11 Si1 C8 Co02 176.73(10) .
C11 Si1 C8 C7 -60.5(2) .
C10 Si1 C8 Co01 -178.61(11) .
C10 Si1 C8 Co02 -64.31(13) .
C10 Si1 C8 C7 58.5(2) .
